data_7109514
loop_
_publ_author_name
'Atanu Mitra'
'Christian T. Hubley'
'Dillip K. Panda'
'Ronald J. Clark'
'Sourav Saha'

_publ_section_title
;
 Anion-directed assembly of a non-interpenetrated square-grid
 metal-organic framework with nanoscale porosity
;
_journal_name_full Chem.Commun.
_journal_page_first 6629
_journal_paper_doi 10.1039/c3cc43178a
_journal_volume 49
_journal_year 2013
_chemical_formula_moiety 'C28 H21 N7 O11 Zn, C4 H9 N O'
_chemical_formula_sum 'C32 H30 N8 O12 Zn'
_chemical_formula_weight 784.01
_chemical_name_systematic
;
?
;
_space_group_IT_number 14
_symmetry_cell_setting monoclinic
_symmetry_space_group_name_Hall '-P 2ybc'
_symmetry_space_group_name_H-M 'P 1 21/c 1'
_atom_sites_solution_hydrogens geom
_atom_sites_solution_primary direct
_atom_sites_solution_secondary difmap
_audit_creation_method SHELXL-97
_cell_angle_alpha 90.00
_cell_angle_beta 106.5430(10)
_cell_angle_gamma 90.00
_cell_formula_units_Z 4
_cell_length_a 12.4649(7)
_cell_length_b 17.5979(10)
_cell_length_c 15.8811(9)
_cell_measurement_reflns_used 9920
_cell_measurement_temperature 103(2)
_cell_measurement_theta_max 28.36
_cell_measurement_theta_min 2.71
_cell_volume 3339.4(3)
_computing_cell_refinement 'Bruker SAINT'
_computing_data_collection 'Bruker APEX2'
_computing_data_reduction 'Bruker SAINT'
_computing_molecular_graphics 'Bruker SHELXTL'
_computing_publication_material 'Bruker SHELXTL'
_computing_structure_refinement 'SHELXL-97 (Sheldrick, 2008)'
_computing_structure_solution 'SHELXS-97 (Sheldrick, 2008)'
_diffrn_ambient_temperature 103(2)
_diffrn_measured_fraction_theta_full 0.983
_diffrn_measured_fraction_theta_max 0.983
_diffrn_measurement_device_type 'Bruker APEX-II CCD'
_diffrn_measurement_method '\f and \w scans'
_diffrn_radiation_monochromator graphite
_diffrn_radiation_source 'fine-focus sealed tube'
_diffrn_radiation_type MoK\a
_diffrn_radiation_wavelength 0.71073
_diffrn_reflns_av_R_equivalents 0.0210
_diffrn_reflns_av_sigmaI/netI 0.0174
_diffrn_reflns_limit_h_max 16
_diffrn_reflns_limit_h_min -16
_diffrn_reflns_limit_k_max 23
_diffrn_reflns_limit_k_min -23
_diffrn_reflns_limit_l_max 21
_diffrn_reflns_limit_l_min -20
_diffrn_reflns_number 37293
_diffrn_reflns_theta_full 28.43
_diffrn_reflns_theta_max 28.43
_diffrn_reflns_theta_min 2.06
_exptl_absorpt_coefficient_mu 0.814
_exptl_absorpt_correction_T_max 0.9247
_exptl_absorpt_correction_T_min 0.8420
_exptl_absorpt_correction_type empirical
_exptl_absorpt_process_details SADABS
_exptl_crystal_colour yellow
_exptl_crystal_density_diffrn 1.559
_exptl_crystal_density_method 'not measured'
_exptl_crystal_description irregular
_exptl_crystal_F_000 1616
_exptl_crystal_size_max 0.18
_exptl_crystal_size_mid 0.10
_exptl_crystal_size_min 0.092
_refine_diff_density_max 1.691
_refine_diff_density_min -1.806
_refine_diff_density_rms 0.077
_refine_ls_extinction_method none
_refine_ls_goodness_of_fit_ref 1.000
_refine_ls_hydrogen_treatment constr
_refine_ls_matrix_type full
_refine_ls_number_parameters 484
_refine_ls_number_reflns 8268
_refine_ls_number_restraints 1
_refine_ls_restrained_S_all 1.003
_refine_ls_R_factor_all 0.0506
_refine_ls_R_factor_gt 0.0447
_refine_ls_shift/su_max 0.000
_refine_ls_shift/su_mean 0.000
_refine_ls_structure_factor_coef Fsqd
_refine_ls_weighting_details 'calc w=1/[\s^2^(Fo^2^)+(0.0385P)^2^+6.7950P] where P=(Fo^2^+2Fc^2^)/3'
_refine_ls_weighting_scheme calc
_refine_ls_wR_factor_gt 0.1033
_refine_ls_wR_factor_ref 0.1070
_reflns_number_gt 7306
_reflns_number_total 8268
_reflns_threshold_expression >2sigma(I)
_cod_data_source_file c3cc43178a.txt
_cod_data_source_block saha22
_cod_original_sg_symbol_Hall -P2ybc
_cod_original_sg_symbol_H-M P2(1)/c
_cod_database_code 7109514

loop_
_symmetry_equiv_pos_as_xyz
'x, y, z'
'-x, y+1/2, -z+1/2'
'-x, -y, -z'
'x, -y-1/2, z-1/2'

loop_
_atom_site_label
_atom_site_type_symbol
_atom_site_fract_x
_atom_site_fract_y
_atom_site_fract_z
_atom_site_U_iso_or_equiv
_atom_site_adp_type
_atom_site_occupancy
_atom_site_symmetry_multiplicity
_atom_site_calc_flag
_atom_site_refinement_flags
Zn1 Zn 0.52396(2) 0.180248(14) 0.431067(15) 0.01960(7) Uani 1 1 d .
N1 N 0.34947(16) 0.12766(12) 0.49038(12) 0.0257(4) Uani 1 1 d .
O1 O 0.39015(15) 0.18907(10) 0.52691(11) 0.0291(4) Uani 1 1 d .
O2 O 0.26679(15) 0.09801(12) 0.50454(12) 0.0365(4) Uani 1 1 d .
O3 O 0.39733(14) 0.09715(10) 0.43841(10) 0.0281(3) Uani 1 1 d .
N4 N 0.66210(17) 0.30869(11) 0.44101(12) 0.0259(4) Uani 1 1 d .
O4 O 0.65186(14) 0.24571(9) 0.39923(10) 0.0261(3) Uani 1 1 d .
O5 O 0.60177(15) 0.31972(10) 0.49078(11) 0.0308(4) Uani 1 1 d .
O6 O 0.73051(17) 0.35616(11) 0.43085(12) 0.0387(4) Uani 1 1 d .
C1 C 0.70363(18) 0.09076(13) 0.55769(13) 0.0215(4) Uani 1 1 d .
H1 H 0.7051 0.0655 0.5052 0.026 Uiso 1 1 calc R
C2 C 0.77421(18) 0.06504(13) 0.63680(14) 0.0220(4) Uani 1 1 d .
H2 H 0.8233 0.0234 0.6385 0.026 Uiso 1 1 calc R
C3 C 0.77092(17) 0.10183(12) 0.71319(13) 0.0195(4) Uani 1 1 d .
C4 C 0.70135(18) 0.16411(12) 0.70886(13) 0.0209(4) Uani 1 1 d .
H4 H 0.6997 0.1909 0.7604 0.025 Uiso 1 1 calc R
C5 C 0.63405(18) 0.18611(12) 0.62665(14) 0.0210(4) Uani 1 1 d .
H5 H 0.5863 0.2288 0.6230 0.025 Uiso 1 1 calc R
C6 C 0.92076(18) 0.12043(13) 0.84851(14) 0.0223(4) Uani 1 1 d .
C7 C 0.81321(17) -0.00129(12) 0.81900(13) 0.0191(4) Uani 1 1 d .
C8 C 1.06849(18) 0.13379(12) 0.98977(14) 0.0224(4) Uani 1 1 d .
H8 H 1.0806 0.1842 0.9731 0.027 Uiso 1 1 calc R
C9 C 0.98709(17) 0.08942(12) 0.93470(13) 0.0193(4) Uani 1 1 d .
C10 C 0.96724(16) 0.01478(12) 0.95927(12) 0.0176(4) Uani 1 1 d .
C11 C 0.88322(17) -0.03139(12) 0.90438(13) 0.0185(4) Uani 1 1 d .
C12 C 0.86621(18) -0.10456(12) 0.92914(14) 0.0219(4) Uani 1 1 d .
H12 H 0.8102 -0.1354 0.8914 0.026 Uiso 1 1 calc R
C13 C 0.4033(2) 0.25668(16) 0.26868(16) 0.0339(6) Uani 1 1 d .
H13 H 0.4601 0.2299 0.2518 0.041 Uiso 1 1 calc R
C14 C 0.3278(2) 0.29931(16) 0.20573(16) 0.0356(6) Uani 1 1 d .
H14 H 0.3326 0.3017 0.1471 0.043 Uiso 1 1 calc R
C15 C 0.24596(19) 0.33807(13) 0.22998(14) 0.0228(4) Uani 1 1 d .
C16 C 0.2405(2) 0.33342(17) 0.31486(17) 0.0381(6) Uani 1 1 d .
H16 H 0.1840 0.3595 0.3328 0.046 Uiso 1 1 calc R
C17 C 0.3200(2) 0.28955(17) 0.37371(16) 0.0388(6) Uani 1 1 d .
H17 H 0.3171 0.2867 0.4327 0.047 Uiso 1 1 calc R
C18 C 0.08666(19) 0.34836(13) 0.10048(14) 0.0242(4) Uani 1 1 d .
C19 C 0.01348(18) 0.39775(12) 0.03216(14) 0.0213(4) Uani 1 1 d .
C20 C 0.03417(17) 0.47686(12) 0.03340(13) 0.0191(4) Uani 1 1 d .
C21 C 0.12195(17) 0.51102(12) 0.09909(13) 0.0199(4) Uani 1 1 d .
C22 C 0.19438(18) 0.46334(12) 0.16936(14) 0.0214(4) Uani 1 1 d .
C23 C 0.14184(18) 0.58818(13) 0.09852(14) 0.0234(4) Uani 1 1 d .
H23 H 0.2019 0.6101 0.1427 0.028 Uiso 1 1 calc R
N11 N 0.63343(15) 0.14956(10) 0.55186(11) 0.0196(3) Uani 1 1 d .
N12 N 0.83622(14) 0.07339(10) 0.79745(11) 0.0188(3) Uani 1 1 d .
N13 N 0.40073(16) 0.25105(11) 0.35167(12) 0.0227(4) Uani 1 1 d .
N14 N 0.16904(16) 0.38534(11) 0.16625(12) 0.0225(4) Uani 1 1 d .
O11 O 0.93783(15) 0.18272(10) 0.82233(11) 0.0330(4) Uani 1 1 d .
O12 O 0.73868(13) -0.03791(9) 0.77032(10) 0.0247(3) Uani 1 1 d .
O13 O 0.07769(16) 0.27974(10) 0.10115(12) 0.0352(4) Uani 1 1 d .
O14 O 0.27313(13) 0.48804(10) 0.22635(10) 0.0270(3) Uani 1 1 d .
C41 C 0.52282(17) 0.05223(13) 0.29670(14) 0.0218(4) Uani 1 1 d .
C42 C 0.5117(2) -0.01565(13) 0.35026(15) 0.0261(5) Uani 1 1 d .
H42A H 0.5448 -0.0043 0.4127 0.039 Uiso 1 1 calc R
H42B H 0.5508 -0.0589 0.3336 0.039 Uiso 1 1 calc R
H42C H 0.4324 -0.0282 0.3396 0.039 Uiso 1 1 calc R
C43 C 0.4668(2) -0.02611(16) 0.16277(17) 0.0365(6) Uani 1 1 d .
H43A H 0.5320 -0.0509 0.1519 0.055 Uiso 1 1 calc R
H43B H 0.4111 -0.0154 0.1066 0.055 Uiso 1 1 calc R
H43C H 0.4341 -0.0597 0.1981 0.055 Uiso 1 1 calc R
C44 C 0.5211(2) 0.10844(16) 0.15742(17) 0.0354(6) Uani 1 1 d .
H44A H 0.4507 0.1356 0.1320 0.053 Uiso 1 1 calc R
H44B H 0.5499 0.0892 0.1101 0.053 Uiso 1 1 calc R
H44C H 0.5759 0.1432 0.1946 0.053 Uiso 1 1 calc R
N41 N 0.50164(16) 0.04509(12) 0.21011(12) 0.0258(4) Uani 1 1 d .
O41 O 0.55334(14) 0.11531(9) 0.33280(10) 0.0248(3) Uani 1 1 d .
C45 C 0.07308(19) 0.63426(13) 0.03252(15) 0.0247(4) Uani 1 1 d .
H45 H 0.0862 0.6874 0.0325 0.030 Uiso 1 1 calc R
C46 C 0.0746(6) 0.9430(4) 0.7998(4) 0.171(4) Uani 1 1 d D
C47 C 0.1897(3) 0.9601(2) 0.88441(19) 0.0445(7) Uani 1 1 d D
H47A H 0.1852 0.9310 0.9359 0.067 Uiso 1 1 calc R
H47B H 0.1941 1.0144 0.8984 0.067 Uiso 1 1 calc R
H47C H 0.2566 0.9447 0.8680 0.067 Uiso 1 1 calc R
C48 C 0.1265(3) 0.81387(16) 0.8469(2) 0.0466(7) Uani 1 1 d .
H48A H 0.2081 0.8197 0.8661 0.070 Uiso 1 1 calc R
H48B H 0.1065 0.7706 0.8066 0.070 Uiso 1 1 calc R
H48C H 0.0992 0.8050 0.8981 0.070 Uiso 1 1 calc R
C49 C -0.0478(3) 0.85693(19) 0.7197(2) 0.0460(7) Uani 1 1 d .
H49A H -0.1043 0.8394 0.7473 0.069 Uiso 1 1 calc R
H49B H -0.0310 0.8161 0.6834 0.069 Uiso 1 1 calc R
H49C H -0.0763 0.9013 0.6828 0.069 Uiso 1 1 calc R
N46 N 0.0761(4) 0.88231(19) 0.8024(3) 0.0927(16) Uani 1 1 d .
O46 O 0.0243(2) 0.99722(15) 0.76023(17) 0.0653(8) Uani 1 1 d .

loop_
_atom_site_aniso_label
_atom_site_aniso_U_11
_atom_site_aniso_U_22
_atom_site_aniso_U_33
_atom_site_aniso_U_23
_atom_site_aniso_U_13
_atom_site_aniso_U_12
Zn1 0.02162(13) 0.02107(13) 0.01361(12) 0.00482(9) 0.00100(9) 0.00392(9)
N1 0.0246(9) 0.0327(10) 0.0192(9) 0.0064(8) 0.0050(7) 0.0037(8)
O1 0.0336(9) 0.0320(9) 0.0205(8) 0.0027(7) 0.0058(7) 0.0035(7)
O2 0.0273(9) 0.0500(11) 0.0346(9) 0.0051(8) 0.0124(7) -0.0030(8)
O3 0.0291(8) 0.0339(9) 0.0221(8) 0.0012(7) 0.0086(6) 0.0021(7)
N4 0.0313(10) 0.0265(10) 0.0166(8) 0.0047(7) 0.0017(7) -0.0012(8)
O4 0.0316(9) 0.0246(8) 0.0210(7) -0.0002(6) 0.0056(6) -0.0013(6)
O5 0.0388(10) 0.0306(9) 0.0234(8) 0.0002(7) 0.0096(7) 0.0034(7)
O6 0.0471(11) 0.0359(10) 0.0323(9) 0.0015(8) 0.0100(8) -0.0169(9)
C1 0.0229(10) 0.0259(10) 0.0153(9) 0.0019(8) 0.0048(8) 0.0024(8)
C2 0.0203(10) 0.0272(11) 0.0175(9) 0.0045(8) 0.0036(8) 0.0055(8)
C3 0.0180(9) 0.0231(10) 0.0145(9) 0.0058(8) -0.0002(7) -0.0001(8)
C4 0.0239(10) 0.0211(10) 0.0153(9) 0.0018(7) 0.0015(8) 0.0004(8)
C5 0.0233(10) 0.0187(10) 0.0184(9) 0.0032(8) 0.0016(8) 0.0026(8)
C6 0.0228(10) 0.0235(10) 0.0172(9) 0.0043(8) 0.0006(8) -0.0003(8)
C7 0.0187(9) 0.0222(10) 0.0152(9) 0.0031(7) 0.0027(7) 0.0028(8)
C8 0.0255(10) 0.0196(10) 0.0191(10) 0.0036(8) 0.0014(8) -0.0003(8)
C9 0.0200(9) 0.0207(10) 0.0149(9) 0.0041(7) 0.0015(7) 0.0025(8)
C10 0.0176(9) 0.0203(10) 0.0137(9) 0.0026(7) 0.0025(7) 0.0024(7)
C11 0.0177(9) 0.0218(10) 0.0137(9) 0.0025(7) 0.0010(7) 0.0029(7)
C12 0.0230(10) 0.0222(10) 0.0168(9) 0.0010(8) -0.0001(8) -0.0012(8)
C13 0.0392(14) 0.0405(14) 0.0230(11) 0.0093(10) 0.0107(10) 0.0208(11)
C14 0.0455(15) 0.0434(15) 0.0183(10) 0.0094(10) 0.0097(10) 0.0223(12)
C15 0.0244(10) 0.0225(10) 0.0188(10) 0.0062(8) 0.0019(8) 0.0057(8)
C16 0.0430(15) 0.0479(16) 0.0273(12) 0.0143(11) 0.0163(11) 0.0256(12)
C17 0.0501(16) 0.0477(16) 0.0206(11) 0.0119(11) 0.0135(11) 0.0236(13)
C18 0.0277(11) 0.0222(10) 0.0202(10) 0.0036(8) 0.0027(8) 0.0056(9)
C19 0.0228(10) 0.0200(10) 0.0198(9) 0.0034(8) 0.0039(8) 0.0048(8)
C20 0.0190(9) 0.0206(10) 0.0175(9) 0.0034(8) 0.0049(8) 0.0046(8)
C21 0.0192(9) 0.0222(10) 0.0176(9) 0.0036(8) 0.0043(8) 0.0047(8)
C22 0.0197(10) 0.0239(10) 0.0202(10) 0.0052(8) 0.0048(8) 0.0041(8)
C23 0.0224(10) 0.0245(11) 0.0210(10) 0.0011(8) 0.0026(8) 0.0014(8)
N11 0.0214(8) 0.0206(8) 0.0146(8) 0.0046(6) 0.0016(6) 0.0009(7)
N12 0.0190(8) 0.0216(9) 0.0127(7) 0.0041(6) -0.0003(6) 0.0024(7)
N13 0.0263(9) 0.0234(9) 0.0165(8) 0.0042(7) 0.0028(7) 0.0058(7)
N14 0.0237(9) 0.0225(9) 0.0184(8) 0.0051(7) 0.0016(7) 0.0063(7)
O11 0.0354(9) 0.0290(9) 0.0254(8) 0.0120(7) -0.0063(7) -0.0074(7)
O12 0.0234(8) 0.0257(8) 0.0196(7) 0.0029(6) -0.0028(6) -0.0013(6)
O13 0.0437(10) 0.0199(8) 0.0325(9) 0.0049(7) -0.0043(8) 0.0046(7)
O14 0.0217(8) 0.0303(9) 0.0243(8) 0.0056(7) -0.0009(6) 0.0005(6)
C41 0.0169(9) 0.0245(10) 0.0231(10) 0.0020(8) 0.0041(8) 0.0020(8)
C42 0.0272(11) 0.0244(11) 0.0258(11) 0.0040(9) 0.0059(9) 0.0001(9)
C43 0.0368(14) 0.0411(15) 0.0292(12) -0.0094(11) 0.0054(10) -0.0043(11)
C44 0.0466(15) 0.0374(14) 0.0257(12) 0.0072(10) 0.0160(11) 0.0065(11)
N41 0.0260(9) 0.0297(10) 0.0216(9) 0.0008(8) 0.0065(7) 0.0015(8)
O41 0.0297(8) 0.0218(8) 0.0247(8) -0.0007(6) 0.0103(6) 0.0009(6)
C45 0.0281(11) 0.0198(10) 0.0243(10) 0.0019(8) 0.0044(9) 0.0017(8)
C46 0.254(8) 0.159(6) 0.188(6) 0.145(5) 0.205(7) 0.175(6)
C47 0.0400(15) 0.0590(19) 0.0352(14) 0.0108(13) 0.0121(12) 0.0163(14)
C48 0.0567(19) 0.0312(14) 0.0476(17) -0.0022(12) 0.0081(14) 0.0110(13)
C49 0.0533(18) 0.0445(17) 0.0417(16) -0.0036(13) 0.0158(14) 0.0130(14)
N46 0.139(4) 0.0505(18) 0.137(4) 0.048(2) 0.117(3) 0.054(2)
O46 0.0725(16) 0.0722(17) 0.0702(16) 0.0446(13) 0.0507(14) 0.0500(14)

loop_
_atom_type_symbol
_atom_type_description
_atom_type_scat_dispersion_real
_atom_type_scat_dispersion_imag
_atom_type_scat_source
C C 0.0033 0.0016 'International Tables Vol C Tables 4.2.6.8 and 6.1.1.4'
H H 0.0000 0.0000 'International Tables Vol C Tables 4.2.6.8 and 6.1.1.4'
N N 0.0061 0.0033 'International Tables Vol C Tables 4.2.6.8 and 6.1.1.4'
O O 0.0106 0.0060 'International Tables Vol C Tables 4.2.6.8 and 6.1.1.4'
Zn Zn 0.2839 1.4301 'International Tables Vol C Tables 4.2.6.8 and 6.1.1.4'

loop_
_geom_angle_atom_site_label_1
_geom_angle_atom_site_label_2
_geom_angle_atom_site_label_3
_geom_angle
_geom_angle_site_symmetry_1
_geom_angle_site_symmetry_3
O41 Zn1 N11 110.14(7) . .
O41 Zn1 N13 97.61(7) . .
N11 Zn1 N13 151.99(7) . .
O41 Zn1 O4 79.26(6) . .
N11 Zn1 O4 91.17(7) . .
N13 Zn1 O4 90.32(7) . .
O41 Zn1 O3 87.47(6) . .
N11 Zn1 O3 94.09(7) . .
N13 Zn1 O3 90.75(7) . .
O4 Zn1 O3 166.71(6) . .
O2 N1 O1 121.7(2) . .
O2 N1 O3 120.9(2) . .
O1 N1 O3 117.39(19) . .
N1 O3 Zn1 103.47(14) . .
O6 N4 O5 122.6(2) . .
O6 N4 O4 119.2(2) . .
O5 N4 O4 118.21(19) . .
N4 O4 Zn1 108.34(13) . .
N11 C1 C2 123.2(2) . .
N11 C1 H1 118.4 . .
C2 C1 H1 118.4 . .
C1 C2 C3 118.1(2) . .
C1 C2 H2 121.0 . .
C3 C2 H2 121.0 . .
C2 C3 C4 119.96(18) . .
C2 C3 N12 120.01(19) . .
C4 C3 N12 119.97(19) . .
C3 C4 C5 117.9(2) . .
C3 C4 H4 121.0 . .
C5 C4 H4 121.0 . .
N11 C5 C4 123.0(2) . .
N11 C5 H5 118.5 . .
C4 C5 H5 118.5 . .
O11 C6 N12 120.78(19) . .
O11 C6 C9 122.8(2) . .
N12 C6 C9 116.43(18) . .
O12 C7 N12 120.92(18) . .
O12 C7 C11 122.50(19) . .
N12 C7 C11 116.57(18) . .
C9 C8 C12 120.1(2) . 3_757
C9 C8 H8 119.9 . .
C12 C8 H8 119.9 3_757 .
C8 C9 C10 120.46(18) . .
C8 C9 C6 119.50(19) . .
C10 C9 C6 120.04(18) . .
C9 C10 C11 121.45(17) . .
C9 C10 C10 119.5(2) . 3_757
C11 C10 C10 119.0(2) . 3_757
C12 C11 C10 120.50(18) . .
C12 C11 C7 119.66(19) . .
C10 C11 C7 119.84(18) . .
C11 C12 C8 120.33(19) . 3_757
C11 C12 H12 119.8 . .
C8 C12 H12 119.8 3_757 .
N13 C13 C14 123.6(2) . .
N13 C13 H13 118.2 . .
C14 C13 H13 118.2 . .
C15 C14 C13 118.3(2) . .
C15 C14 H14 120.8 . .
C13 C14 H14 120.8 . .
C16 C15 C14 119.7(2) . .
C16 C15 N14 121.0(2) . .
C14 C15 N14 119.3(2) . .
C15 C16 C17 118.0(2) . .
C15 C16 H16 121.0 . .
C17 C16 H16 121.0 . .
N13 C17 C16 123.4(2) . .
N13 C17 H17 118.3 . .
C16 C17 H17 118.3 . .
O13 C18 N14 120.4(2) . .
O13 C18 C19 123.4(2) . .
N14 C18 C19 116.18(19) . .
C45 C19 C20 120.84(19) 3_565 .
C45 C19 C18 119.5(2) 3_565 .
C20 C19 C18 119.64(19) . .
C21 C20 C19 121.91(18) . .
C21 C20 C20 118.9(2) . 3_565
C19 C20 C20 119.2(2) . 3_565
C23 C21 C20 121.08(19) . .
C23 C21 C22 119.36(19) . .
C20 C21 C22 119.56(19) . .
O14 C22 N14 120.19(19) . .
O14 C22 C21 123.4(2) . .
N14 C22 C21 116.37(19) . .
C21 C23 C45 120.0(2) . .
C21 C23 H23 120.0 . .
C45 C23 H23 120.0 . .
C1 N11 C5 117.84(17) . .
C1 N11 Zn1 120.45(14) . .
C5 N11 Zn1 121.68(14) . .
C6 N12 C7 125.59(17) . .
C6 N12 C3 117.64(17) . .
C7 N12 C3 116.67(17) . .
C13 N13 C17 116.9(2) . .
C13 N13 Zn1 114.79(15) . .
C17 N13 Zn1 128.28(15) . .
C18 N14 C22 126.15(18) . .
C18 N14 C15 117.07(18) . .
C22 N14 C15 116.12(18) . .
O41 C41 N41 120.0(2) . .
O41 C41 C42 120.7(2) . .
N41 C41 C42 119.3(2) . .
C41 C42 H42A 109.5 . .
C41 C42 H42B 109.5 . .
H42A C42 H42B 109.5 . .
C41 C42 H42C 109.5 . .
H42A C42 H42C 109.5 . .
H42B C42 H42C 109.5 . .
N41 C43 H43A 109.5 . .
N41 C43 H43B 109.5 . .
H43A C43 H43B 109.5 . .
N41 C43 H43C 109.5 . .
H43A C43 H43C 109.5 . .
H43B C43 H43C 109.5 . .
N41 C44 H44A 109.5 . .
N41 C44 H44B 109.5 . .
H44A C44 H44B 109.5 . .
N41 C44 H44C 109.5 . .
H44A C44 H44C 109.5 . .
H44B C44 H44C 109.5 . .
C41 N41 C44 120.4(2) . .
C41 N41 C43 123.7(2) . .
C44 N41 C43 115.8(2) . .
C41 O41 Zn1 137.97(15) . .
C19 C45 C23 120.0(2) 3_565 .
C19 C45 H45 120.0 3_565 .
C23 C45 H45 120.0 . .
N46 C46 O46 143.7(10) . .
N46 C46 C47 98.4(5) . .
O46 C46 C47 118.0(7) . .
C46 C47 H47A 109.5 . .
C46 C47 H47B 109.5 . .
H47A C47 H47B 109.5 . .
C46 C47 H47C 109.5 . .
H47A C47 H47C 109.5 . .
H47B C47 H47C 109.5 . .
N46 C48 H48A 109.5 . .
N46 C48 H48B 109.5 . .
H48A C48 H48B 109.5 . .
N46 C48 H48C 109.5 . .
H48A C48 H48C 109.5 . .
H48B C48 H48C 109.5 . .
N46 C49 H49A 109.5 . .
N46 C49 H49B 109.5 . .
H49A C49 H49B 109.5 . .
N46 C49 H49C 109.5 . .
H49A C49 H49C 109.5 . .
H49B C49 H49C 109.5 . .
C46 N46 C48 148.3(7) . .
C46 N46 C49 102.8(6) . .
C48 N46 C49 108.5(3) . .

loop_
_geom_bond_atom_site_label_1
_geom_bond_atom_site_label_2
_geom_bond_distance
_geom_bond_site_symmetry_2
Zn1 O41 2.0496(16) .
Zn1 N11 2.0839(17) .
Zn1 N13 2.0973(18) .
Zn1 O4 2.1409(17) .
Zn1 O3 2.1791(17) .
N1 O2 1.232(3) .
N1 O1 1.263(3) .
N1 O3 1.267(3) .
N4 O6 1.237(3) .
N4 O5 1.252(3) .
N4 O4 1.279(3) .
C1 N11 1.341(3) .
C1 C2 1.388(3) .
C1 H1 0.9500 .
C2 C3 1.386(3) .
C2 H2 0.9500 .
C3 C4 1.387(3) .
C3 N12 1.443(2) .
C4 C5 1.391(3) .
C4 H4 0.9500 .
C5 N11 1.349(3) .
C5 H5 0.9500 .
C6 O11 1.213(3) .
C6 N12 1.402(3) .
C6 C9 1.487(3) .
C7 O12 1.211(3) .
C7 N12 1.408(3) .
C7 C11 1.486(3) .
C8 C9 1.378(3) .
C8 C12 1.410(3) 3_757
C8 H8 0.9500 .
C9 C10 1.412(3) .
C10 C11 1.413(3) .
C10 C10 1.418(4) 3_757
C11 C12 1.380(3) .
C12 C8 1.410(3) 3_757
C12 H12 0.9500 .
C13 N13 1.331(3) .
C13 C14 1.383(3) .
C13 H13 0.9500 .
C14 C15 1.371(3) .
C14 H14 0.9500 .
C15 C16 1.371(3) .
C15 N14 1.443(3) .
C16 C17 1.387(3) .
C16 H16 0.9500 .
C17 N13 1.339(3) .
C17 H17 0.9500 .
C18 O13 1.213(3) .
C18 N14 1.399(3) .
C18 C19 1.484(3) .
C19 C45 1.380(3) 3_565
C19 C20 1.415(3) .
C20 C21 1.413(3) .
C20 C20 1.414(4) 3_565
C21 C23 1.381(3) .
C21 C22 1.480(3) .
C22 O14 1.211(3) .
C22 N14 1.406(3) .
C23 C45 1.407(3) .
C23 H23 0.9500 .
C41 O41 1.258(3) .
C41 N41 1.330(3) .
C41 C42 1.495(3) .
C42 H42A 0.9800 .
C42 H42B 0.9800 .
C42 H42C 0.9800 .
C43 N41 1.462(3) .
C43 H43A 0.9800 .
C43 H43B 0.9800 .
C43 H43C 0.9800 .
C44 N41 1.455(3) .
C44 H44A 0.9800 .
C44 H44B 0.9800 .
C44 H44C 0.9800 .
C45 C19 1.380(3) 3_565
C45 H45 0.9500 .
C46 N46 1.069(7) .
C46 O46 1.214(4) .
C46 C47 1.690(9) .
C47 H47A 0.9800 .
C47 H47B 0.9800 .
C47 H47C 0.9800 .
C48 N46 1.447(4) .
C48 H48A 0.9800 .
C48 H48B 0.9800 .
C48 H48C 0.9800 .
C49 N46 1.775(6) .
C49 H49A 0.9800 .
C49 H49B 0.9800 .
C49 H49C 0.9800 .

loop_
_geom_torsion_atom_site_label_1
_geom_torsion_atom_site_label_2
_geom_torsion_atom_site_label_3
_geom_torsion_atom_site_label_4
_geom_torsion
_geom_torsion_site_symmetry_1
_geom_torsion_site_symmetry_4
O2 N1 O3 Zn1 174.61(17) . .
O1 N1 O3 Zn1 -5.6(2) . .
O41 Zn1 O3 N1 -171.88(13) . .
N11 Zn1 O3 N1 78.10(13) . .
N13 Zn1 O3 N1 -74.29(13) . .
O4 Zn1 O3 N1 -168.9(2) . .
O6 N4 O4 Zn1 -178.64(16) . .
O5 N4 O4 Zn1 1.3(2) . .
O41 Zn1 O4 N4 171.99(14) . .
N11 Zn1 O4 N4 -77.72(14) . .
N13 Zn1 O4 N4 74.30(14) . .
O3 Zn1 O4 N4 168.9(2) . .
N11 C1 C2 C3 0.5(3) . .
C1 C2 C3 C4 -2.2(3) . .
C1 C2 C3 N12 175.12(19) . .
C2 C3 C4 C5 1.9(3) . .
N12 C3 C4 C5 -175.46(19) . .
C3 C4 C5 N11 0.2(3) . .
C12 C8 C9 C10 0.8(3) 3_757 .
C12 C8 C9 C6 -178.6(2) 3_757 .
O11 C6 C9 C8 3.0(4) . .
N12 C6 C9 C8 -177.4(2) . .
O11 C6 C9 C10 -176.4(2) . .
N12 C6 C9 C10 3.2(3) . .
C8 C9 C10 C11 179.1(2) . .
C6 C9 C10 C11 -1.5(3) . .
C8 C9 C10 C10 -0.8(4) . 3_757
C6 C9 C10 C10 178.6(2) . 3_757
C9 C10 C11 C12 179.1(2) . .
C10 C10 C11 C12 -0.9(4) 3_757 .
C9 C10 C11 C7 -0.3(3) . .
C10 C10 C11 C7 179.6(2) 3_757 .
O12 C7 C11 C12 2.0(3) . .
N12 C7 C11 C12 -179.14(19) . .
O12 C7 C11 C10 -178.5(2) . .
N12 C7 C11 C10 0.3(3) . .
C10 C11 C12 C8 0.9(3) . 3_757
C7 C11 C12 C8 -179.6(2) . 3_757
N13 C13 C14 C15 0.1(5) . .
C13 C14 C15 C16 -0.3(4) . .
C13 C14 C15 N14 177.6(2) . .
C14 C15 C16 C17 0.6(4) . .
N14 C15 C16 C17 -177.2(3) . .
C15 C16 C17 N13 -0.7(5) . .
O13 C18 C19 C45 3.0(4) . 3_565
N14 C18 C19 C45 -176.9(2) . 3_565
O13 C18 C19 C20 -176.1(2) . .
N14 C18 C19 C20 3.9(3) . .
C45 C19 C20 C21 179.7(2) 3_565 .
C18 C19 C20 C21 -1.1(3) . .
C45 C19 C20 C20 -0.9(4) 3_565 3_565
C18 C19 C20 C20 178.3(2) . 3_565
C19 C20 C21 C23 179.1(2) . .
C20 C20 C21 C23 -0.3(4) 3_565 .
C19 C20 C21 C22 -0.5(3) . .
C20 C20 C21 C22 -179.9(2) 3_565 .
C23 C21 C22 O14 -1.8(3) . .
C20 C21 C22 O14 177.8(2) . .
C23 C21 C22 N14 179.6(2) . .
C20 C21 C22 N14 -0.8(3) . .
C20 C21 C23 C45 1.0(3) . .
C22 C21 C23 C45 -179.5(2) . .
C2 C1 N11 C5 1.6(3) . .
C2 C1 N11 Zn1 -176.46(17) . .
C4 C5 N11 C1 -1.9(3) . .
C4 C5 N11 Zn1 176.07(16) . .
O41 Zn1 N11 C1 -4.76(18) . .
N13 Zn1 N11 C1 -176.62(16) . .
O4 Zn1 N11 C1 -83.75(17) . .
O3 Zn1 N11 C1 84.03(17) . .
O41 Zn1 N11 C5 177.28(16) . .
N13 Zn1 N11 C5 5.4(3) . .
O4 Zn1 N11 C5 98.30(17) . .
O3 Zn1 N11 C5 -93.92(17) . .
O11 C6 N12 C7 176.3(2) . .
C9 C6 N12 C7 -3.4(3) . .
O11 C6 N12 C3 0.0(3) . .
C9 C6 N12 C3 -179.62(18) . .
O12 C7 N12 C6 -179.5(2) . .
C11 C7 N12 C6 1.7(3) . .
O12 C7 N12 C3 -3.2(3) . .
C11 C7 N12 C3 177.93(18) . .
C2 C3 N12 C6 116.7(2) . .
C4 C3 N12 C6 -65.9(3) . .
C2 C3 N12 C7 -59.8(3) . .
C4 C3 N12 C7 117.5(2) . .
C14 C13 N13 C17 -0.2(4) . .
C14 C13 N13 Zn1 178.7(2) . .
C16 C17 N13 C13 0.5(4) . .
C16 C17 N13 Zn1 -178.2(2) . .
O41 Zn1 N13 C13 -23.1(2) . .
N11 Zn1 N13 C13 149.22(19) . .
O4 Zn1 N13 C13 56.14(19) . .
O3 Zn1 N13 C13 -110.61(19) . .
O41 Zn1 N13 C17 155.7(2) . .
N11 Zn1 N13 C17 -32.0(3) . .
O4 Zn1 N13 C17 -125.1(2) . .
O3 Zn1 N13 C17 68.2(2) . .
O13 C18 N14 C22 174.4(2) . .
C19 C18 N14 C22 -5.6(3) . .
O13 C18 N14 C15 4.1(3) . .
C19 C18 N14 C15 -175.91(19) . .
O14 C22 N14 C18 -174.5(2) . .
C21 C22 N14 C18 4.1(3) . .
O14 C22 N14 C15 -4.1(3) . .
C21 C22 N14 C15 174.49(18) . .
C16 C15 N14 C18 -108.4(3) . .
C14 C15 N14 C18 73.8(3) . .
C16 C15 N14 C22 80.3(3) . .
C14 C15 N14 C22 -97.5(3) . .
O41 C41 N41 C44 4.4(3) . .
C42 C41 N41 C44 -174.6(2) . .
O41 C41 N41 C43 179.4(2) . .
C42 C41 N41 C43 0.4(3) . .
N41 C41 O41 Zn1 139.75(19) . .
C42 C41 O41 Zn1 -41.3(3) . .
N11 Zn1 O41 C41 87.2(2) . .
N13 Zn1 O41 C41 -96.7(2) . .
O4 Zn1 O41 C41 174.4(2) . .
O3 Zn1 O41 C41 -6.3(2) . .
C21 C23 C45 C19 -0.7(3) . 3_565
O46 C46 N46 C48 -175.5(5) . .
C47 C46 N46 C48 5.6(8) . .
O46 C46 N46 C49 -4.7(7) . .
C47 C46 N46 C49 176.4(2) . .
